data_1560736
loop_
_publ_author_name
'Hao, Xue-Min'
'Qu, Tao-Guang'
'Wang, Hao'
'Guo, Wen-Li'
'Chen, Fei'
'Wu, Yi-Bo'
'Yang, Dan'
'Xu, Zi-Li'

_publ_section_title
;
 A 3D porous coordination polymer transformed from a 1D nonporous
 coordination polymer for selectively sensing of diiodomethane
;
_journal_name_full 'Journal of Solid State Chemistry'
_journal_page_first 62
_journal_page_last 66
_journal_paper_doi 10.1016/j.jssc.2018.08.034
_journal_volume 268
_journal_year 2018
_chemical_formula_sum 'C24 H8 K4 O20 Zn2'
_chemical_formula_weight 903.44
_space_group_IT_number 15
_space_group_name_Hall '-C 2yc'
_space_group_name_H-M_alt 'C 1 2/c 1'
_symmetry_cell_setting monoclinic
_symmetry_space_group_name_H-M 'C 1 2/c 1'
_atom_sites_solution_hydrogens geom
_atom_sites_solution_primary direct
_atom_sites_solution_secondary difmap
_cell_angle_alpha 90.00
_cell_angle_beta 106.869(2)
_cell_angle_gamma 90.00
_cell_formula_units_Z 8
_cell_length_a 15.0173(9)
_cell_length_b 49.544(3)
_cell_length_c 12.9624(8)
_cell_measurement_reflns_used 16431
_cell_measurement_temperature 293(2)
_cell_measurement_theta_max 25.26
_cell_measurement_theta_min 3.05
_cell_volume 9229.3(10)
_computing_structure_refinement 'SHELXL-97 (Sheldrick, 1997)'
_computing_structure_solution 'SHELXS-97 (Sheldrick, 1990)'
_diffrn_ambient_temperature 293(2)
_diffrn_measured_fraction_theta_full 0.993
_diffrn_measured_fraction_theta_max 0.993
_diffrn_measurement_device_type CCD
_diffrn_radiation_monochromator graphite
_diffrn_radiation_source 'fine-focus sealed tube'
_diffrn_radiation_type MoK\a
_diffrn_radiation_wavelength 0.71073
_diffrn_reflns_av_R_equivalents 0.1062
_diffrn_reflns_av_sigmaI/netI 0.1195
_diffrn_reflns_limit_h_max 17
_diffrn_reflns_limit_h_min -17
_diffrn_reflns_limit_k_max 59
_diffrn_reflns_limit_k_min -59
_diffrn_reflns_limit_l_max 15
_diffrn_reflns_limit_l_min 0
_diffrn_reflns_number 16324
_diffrn_reflns_theta_full 25.26
_diffrn_reflns_theta_max 25.26
_diffrn_reflns_theta_min 2.83
_exptl_absorpt_coefficient_mu 1.461
_exptl_absorpt_correction_T_max 0.7588
_exptl_absorpt_correction_T_min 0.7394
_exptl_absorpt_correction_type multi-scan
_exptl_absorpt_process_details sadabs
_exptl_crystal_colour colorless
_exptl_crystal_density_diffrn 1.300
_exptl_crystal_density_method 'not measured'
_exptl_crystal_description block
_exptl_crystal_F_000 3584
_exptl_crystal_size_max 0.22
_exptl_crystal_size_mid 0.22
_exptl_crystal_size_min 0.20
_refine_diff_density_max 1.763
_refine_diff_density_min -2.861
_refine_diff_density_rms 0.156
_refine_ls_extinction_method none
_refine_ls_goodness_of_fit_ref 1.113
_refine_ls_hydrogen_treatment mixed
_refine_ls_matrix_type full
_refine_ls_number_parameters 452
_refine_ls_number_reflns 8325
_refine_ls_number_restraints 0
_refine_ls_restrained_S_all 1.113
_refine_ls_R_factor_all 0.1534
_refine_ls_R_factor_gt 0.0979
_refine_ls_shift/su_max 0.001
_refine_ls_shift/su_mean 0.000
_refine_ls_structure_factor_coef Fsqd
_refine_ls_weighting_details 'calc w=1/[\s^2^(Fo^2^)+(0.1442P)^2^+21.9919P] where P=(Fo^2^+2Fc^2^)/3'
_refine_ls_weighting_scheme calc
_refine_ls_wR_factor_gt 0.2610
_refine_ls_wR_factor_ref 0.3044
_reflns_number_gt 4666
_reflns_number_total 8325
_reflns_threshold_expression >2sigma(I)
_cod_data_source_file JSSC-2018-268-62.cif
_cod_data_source_block 2
_cod_original_cell_volume 9229.2(10)
_cod_original_sg_symbol_H-M 'C 2/c'
_cod_database_code 1560736

loop_
_symmetry_equiv_pos_as_xyz
'x, y, z'
'-x, y, -z+1/2'
'x+1/2, y+1/2, z'
'-x+1/2, y+1/2, -z+1/2'
'-x, -y, -z'
'x, -y, z-1/2'
'-x+1/2, -y+1/2, -z'
'x+1/2, -y+1/2, z-1/2'

loop_
_atom_site_label
_atom_site_type_symbol
_atom_site_fract_x
_atom_site_fract_y
_atom_site_fract_z
_atom_site_U_iso_or_equiv
_atom_site_adp_type
_atom_site_occupancy
_atom_site_symmetry_multiplicity
_atom_site_calc_flag
_atom_site_refinement_flags
_atom_site_disorder_assembly
_atom_site_disorder_group
Zn1 Zn 0.5000 0.55564(2) 1.2500 0.0371(4) Uani 1 2 d S . .
Zn2 Zn 0.75628(5) 0.687792(19) 0.77702(7) 0.0357(3) Uani 1 1 d . . .
Zn3 Zn 1.0000 0.56947(2) 0.2500 0.0359(4) Uani 1 2 d S . .
K1 K 0.30113(15) 0.59684(6) 1.0909(2) 0.0864(9) Uani 1 1 d . . .
K2 K 0.55760(13) 0.64481(5) 0.62208(19) 0.0681(7) Uani 1 1 d . . .
K3 K 0.87336(15) 0.72326(6) 0.5986(2) 0.0786(8) Uani 1 1 d . . .
K4 K 1.12143(16) 0.52730(6) 0.0949(3) 0.0973(10) Uani 1 1 d . . .
O1 O 0.5852(4) 0.57805(12) 1.2023(5) 0.0470(15) Uani 1 1 d . . .
O2 O 0.4770(4) 0.60052(17) 1.0776(6) 0.079(2) Uani 1 1 d . . .
O19 O 0.6935(5) 0.46094(17) -0.1310(7) 0.084(2) Uani 1 1 d . . .
O4 O 0.6090(5) 0.65811(14) 0.8466(6) 0.075(2) Uani 1 1 d . . .
O3 O 0.6141(3) 0.62408(10) 1.0069(4) 0.0390(14) Uani 1 1 d . . .
O5 O 0.7633(4) 0.65908(11) 0.8870(5) 0.0464(14) Uani 1 1 d . . .
O6 O 0.2995(4) 0.77959(12) 0.3709(5) 0.0538(16) Uani 1 1 d . . .
O9 O 0.6353(3) 0.69867(12) 0.6863(4) 0.0428(14) Uani 1 1 d . . .
O10 O 0.6871(4) 0.72717(15) 0.5837(6) 0.075(2) Uani 1 1 d . . .
O7 O 0.4365(4) 0.78109(16) 0.3355(6) 0.077(2) Uani 1 1 d . . .
O8 O 0.5087(3) 0.74514(11) 0.4899(4) 0.0397(13) Uani 1 1 d . . .
O11 O 0.8332(3) 0.67403(12) 0.6929(5) 0.0480(15) Uani 1 1 d . . .
O12 O 0.7347(4) 0.64233(13) 0.6082(6) 0.0625(19) Uani 1 1 d . . .
O13 O 0.8654(3) 0.62445(10) 0.5116(4) 0.0367(13) Uani 1 1 d . . .
O15 O 1.0075(4) 0.59500(13) 0.3710(5) 0.0566(17) Uani 1 1 d . . .
O16 O 0.8897(3) 0.54766(12) 0.1994(5) 0.0524(16) Uani 1 1 d . . .
O17 O 0.9374(4) 0.52331(15) 0.0809(6) 0.075(2) Uani 1 1 d . . .
O18 O 0.7636(4) 0.49991(12) 0.0096(5) 0.0474(15) Uani 1 1 d . . .
O14 O 0.8672(4) 0.58490(15) 0.3739(6) 0.073(2) Uani 1 1 d . . .
O20 O 0.5498(4) 0.46963(12) -0.1269(5) 0.0558(16) Uani 1 1 d . . .
C1 C 0.5590(6) 0.59445(17) 1.1234(7) 0.043(2) Uani 1 1 d . . .
C6 C 0.6876(6) 0.65122(19) 0.9002(7) 0.047(2) Uani 1 1 d . . .
C5 C 0.6941(5) 0.63163(17) 0.9866(7) 0.043(2) Uani 1 1 d . . .
C2 C 0.6366(5) 0.60502(18) 1.0878(7) 0.048(2) Uani 1 1 d . . .
C3 C 0.7286(6) 0.60054(17) 1.1159(8) 0.053(2) Uani 1 1 d . . .
H3 H 0.7609 0.5884 1.1679 0.063 Uiso 1 1 calc R . .
C4 C 0.7672(6) 0.6169(2) 1.0550(8) 0.062(3) Uani 1 1 d . . .
H4 H 0.8299 0.6180 1.0585 0.074 Uiso 1 1 calc R . .
C12 C 0.6261(6) 0.71619(18) 0.6133(7) 0.046(2) Uani 1 1 d . . .
C7 C 0.3844(5) 0.77246(15) 0.3846(6) 0.0325(17) Uani 1 1 d . . .
C8 C 0.4179(5) 0.75189(18) 0.4690(7) 0.044(2) Uani 1 1 d . . .
C9 C 0.3806(5) 0.73650(17) 0.5305(8) 0.054(2) Uani 1 1 d . . .
H9 H 0.3186 0.7365 0.5300 0.064 Uiso 1 1 calc R . .
C10 C 0.4503(6) 0.72057(18) 0.5947(7) 0.049(2) Uani 1 1 d . . .
H10 H 0.4443 0.7080 0.6456 0.059 Uiso 1 1 calc R . .
C11 C 0.5280(5) 0.72676(17) 0.5696(7) 0.042(2) Uani 1 1 d . . .
C13 C 0.8102(6) 0.65315(16) 0.6295(6) 0.0381(19) Uani 1 1 d . . .
C14 C 0.8863(5) 0.64463(18) 0.5876(7) 0.045(2) Uani 1 1 d . . .
C15 C 0.9752(6) 0.65272(18) 0.6058(7) 0.050(2) Uani 1 1 d . . .
H15 H 1.0053 0.6661 0.6536 0.061 Uiso 1 1 calc R . .
C16 C 1.0138(6) 0.6371(2) 0.5388(7) 0.058(3) Uani 1 1 d . . .
H16 H 1.0738 0.6384 0.5325 0.069 Uiso 1 1 calc R . .
C17 C 0.9451(6) 0.61966(18) 0.4844(8) 0.051(2) Uani 1 1 d . . .
C18 C 0.9383(5) 0.59769(16) 0.4031(7) 0.041(2) Uani 1 1 d . . .
C19 C 0.8797(7) 0.53045(18) 0.1245(8) 0.051(2) Uani 1 1 d . . .
C20 C 0.7824(6) 0.52070(19) 0.0848(7) 0.049(2) Uani 1 1 d . . .
C21 C 0.7031(6) 0.5264(2) 0.1125(8) 0.059(3) Uani 1 1 d . . .
H21 H 0.6965 0.5388 0.1637 0.071 Uiso 1 1 calc R . .
C22 C 0.6342(5) 0.50973(19) 0.0481(8) 0.060(3) Uani 1 1 d . . .
H22 H 0.5727 0.5088 0.0494 0.072 Uiso 1 1 calc R . .
C23 C 0.6723(6) 0.49496(18) -0.0173(7) 0.047(2) Uani 1 1 d . . .
C24 C 0.6374(6) 0.47354(18) -0.0983(7) 0.047(2) Uani 1 1 d . . .

loop_
_atom_site_aniso_label
_atom_site_aniso_U_11
_atom_site_aniso_U_22
_atom_site_aniso_U_33
_atom_site_aniso_U_23
_atom_site_aniso_U_13
_atom_site_aniso_U_12
Zn1 0.0287(6) 0.0294(7) 0.0554(9) 0.000 0.0156(6) 0.000
Zn2 0.0260(5) 0.0508(6) 0.0296(5) -0.0012(5) 0.0068(3) -0.0007(4)
Zn3 0.0305(6) 0.0299(7) 0.0496(8) 0.000 0.0153(6) 0.000
K1 0.0437(12) 0.105(2) 0.114(2) 0.0471(17) 0.0285(13) 0.0168(12)
K2 0.0351(10) 0.0928(17) 0.0767(16) -0.0199(13) 0.0169(10) -0.0099(10)
K3 0.0447(12) 0.0990(19) 0.0964(19) 0.0335(16) 0.0273(12) -0.0018(12)
K4 0.0493(13) 0.109(2) 0.148(3) -0.057(2) 0.0506(16) -0.0118(13)
O1 0.043(3) 0.052(4) 0.051(4) 0.027(3) 0.022(3) 0.002(3)
O2 0.030(3) 0.127(7) 0.077(5) 0.028(5) 0.012(3) -0.005(4)
O19 0.044(4) 0.109(6) 0.104(6) -0.052(5) 0.028(4) -0.010(4)
O4 0.054(4) 0.077(5) 0.095(6) 0.028(4) 0.022(4) 0.007(3)
O3 0.038(3) 0.045(3) 0.038(3) 0.012(3) 0.017(2) 0.007(2)
O5 0.057(4) 0.032(3) 0.056(4) 0.017(3) 0.025(3) 0.000(3)
O6 0.043(3) 0.063(4) 0.060(4) 0.022(3) 0.023(3) 0.013(3)
O9 0.025(2) 0.057(4) 0.041(3) 0.021(3) 0.002(2) 0.006(2)
O10 0.032(3) 0.095(5) 0.104(6) 0.027(5) 0.029(4) 0.000(3)
O7 0.034(3) 0.125(6) 0.078(5) 0.043(5) 0.026(3) 0.011(4)
O8 0.032(3) 0.038(3) 0.052(3) 0.016(3) 0.017(2) 0.013(2)
O11 0.037(3) 0.057(4) 0.061(4) -0.019(3) 0.031(3) -0.003(3)
O12 0.050(4) 0.054(4) 0.097(5) -0.028(4) 0.043(4) -0.014(3)
O13 0.032(3) 0.040(3) 0.039(3) -0.012(3) 0.011(2) 0.001(2)
O15 0.040(3) 0.077(4) 0.058(4) -0.027(4) 0.023(3) -0.009(3)
O16 0.031(3) 0.054(4) 0.070(4) -0.017(3) 0.010(3) -0.013(3)
O17 0.037(3) 0.103(6) 0.087(5) -0.038(5) 0.023(4) -0.011(3)
O18 0.042(3) 0.054(4) 0.046(3) -0.031(3) 0.012(3) -0.020(3)
O14 0.045(4) 0.091(5) 0.089(5) -0.044(4) 0.029(3) -0.005(4)
O20 0.041(3) 0.059(4) 0.066(4) -0.022(3) 0.013(3) -0.005(3)
C1 0.040(5) 0.042(5) 0.056(6) -0.015(5) 0.028(4) -0.007(4)
C6 0.038(5) 0.068(6) 0.038(5) 0.029(5) 0.015(4) 0.011(4)
C5 0.032(4) 0.048(5) 0.053(5) 0.009(4) 0.017(4) 0.001(4)
C2 0.024(4) 0.062(6) 0.061(6) 0.003(5) 0.020(4) -0.009(4)
C3 0.064(6) 0.040(5) 0.061(6) 0.021(5) 0.029(5) 0.013(4)
C4 0.038(5) 0.070(6) 0.089(7) 0.001(6) 0.037(5) -0.014(4)
C12 0.038(5) 0.052(5) 0.044(5) 0.000(5) 0.007(4) 0.010(4)
C7 0.034(4) 0.029(4) 0.033(4) 0.013(4) 0.008(3) 0.012(3)
C8 0.025(4) 0.064(6) 0.044(5) -0.011(4) 0.011(4) 0.002(4)
C9 0.031(4) 0.055(5) 0.082(7) 0.023(5) 0.029(4) 0.019(4)
C10 0.062(6) 0.046(5) 0.035(5) 0.015(4) 0.008(4) 0.000(4)
C11 0.031(4) 0.051(5) 0.041(5) -0.006(5) 0.005(4) 0.002(4)
C13 0.046(5) 0.040(5) 0.034(4) -0.005(4) 0.020(4) 0.006(4)
C14 0.028(4) 0.065(6) 0.044(5) 0.003(5) 0.013(4) 0.014(4)
C15 0.037(4) 0.056(6) 0.064(6) -0.019(5) 0.023(4) -0.012(4)
C16 0.046(5) 0.091(7) 0.044(5) -0.020(5) 0.026(4) -0.004(5)
C17 0.039(4) 0.058(6) 0.068(6) -0.022(5) 0.033(4) -0.011(4)
C18 0.037(4) 0.036(4) 0.053(5) -0.023(4) 0.019(4) -0.006(3)
C19 0.057(6) 0.043(5) 0.050(6) -0.010(5) 0.012(5) -0.011(4)
C20 0.051(5) 0.054(6) 0.040(5) 0.016(5) 0.010(4) -0.004(4)
C21 0.036(5) 0.082(7) 0.062(6) -0.034(5) 0.020(4) -0.019(4)
C22 0.023(4) 0.066(6) 0.083(7) -0.029(6) 0.004(4) -0.003(4)
C23 0.039(4) 0.057(6) 0.051(5) -0.026(5) 0.021(4) -0.011(4)
C24 0.047(5) 0.049(5) 0.048(5) -0.009(4) 0.016(4) -0.005(4)

loop_
_atom_type_symbol
_atom_type_description
_atom_type_scat_dispersion_real
_atom_type_scat_dispersion_imag
_atom_type_scat_source
C C 0.0033 0.0016 'International Tables Vol C Tables 4.2.6.8 and 6.1.1.4'
H H 0.0000 0.0000 'International Tables Vol C Tables 4.2.6.8 and 6.1.1.4'
O O 0.0106 0.0060 'International Tables Vol C Tables 4.2.6.8 and 6.1.1.4'
K K 0.2009 0.2494 'International Tables Vol C Tables 4.2.6.8 and 6.1.1.4'
Zn Zn 0.2839 1.4301 'International Tables Vol C Tables 4.2.6.8 and 6.1.1.4'

loop_
_geom_angle_atom_site_label_1
_geom_angle_atom_site_label_2
_geom_angle_atom_site_label_3
_geom_angle
_geom_angle_site_symmetry_1
_geom_angle_site_symmetry_3
O1 Zn1 O1 109.6(3) 2_657 .
O1 Zn1 O20 119.3(2) 2_657 5_666
O1 Zn1 O20 103.6(3) . 5_666
O1 Zn1 O20 103.6(3) 2_657 6_567
O1 Zn1 O20 119.3(2) . 6_567
O20 Zn1 O20 102.2(4) 5_666 6_567
O1 Zn1 K1 90.41(18) 2_657 2_657
O1 Zn1 K1 50.12(19) . 2_657
O20 Zn1 K1 147.59(17) 5_666 2_657
O20 Zn1 K1 81.16(19) 6_567 2_657
O1 Zn1 K1 50.12(18) 2_657 .
O1 Zn1 K1 90.41(17) . .
O20 Zn1 K1 81.16(18) 5_666 .
O20 Zn1 K1 147.59(17) 6_567 .
K1 Zn1 K1 113.24(10) 2_657 .
O11 Zn2 O9 111.4(2) . .
O11 Zn2 O5 103.6(2) . .
O9 Zn2 O5 118.7(2) . .
O11 Zn2 O6 119.0(2) . 8_566
O9 Zn2 O6 103.0(3) . 8_566
O5 Zn2 O6 101.5(3) . 8_566
O11 Zn2 K3 49.30(18) . .
O9 Zn2 K3 91.15(17) . .
O5 Zn2 K3 147.45(17) . .
O6 Zn2 K3 82.51(18) 8_566 .
O11 Zn2 K2 90.60(17) . .
O9 Zn2 K2 50.90(18) . .
O5 Zn2 K2 81.16(18) . .
O6 Zn2 K2 148.01(17) 8_566 .
K3 Zn2 K2 112.44(6) . .
O16 Zn3 O16 111.8(4) . 2_755
O16 Zn3 O15 104.0(3) . 2_755
O16 Zn3 O15 118.1(2) 2_755 2_755
O16 Zn3 O15 118.1(2) . .
O16 Zn3 O15 104.0(3) 2_755 .
O15 Zn3 O15 101.2(4) 2_755 .
O16 Zn3 K4 90.52(19) . .
O16 Zn3 K4 50.3(2) 2_755 .
O15 Zn3 K4 81.69(19) 2_755 .
O15 Zn3 K4 148.95(16) . .
O16 Zn3 K4 50.3(2) . 2_755
O16 Zn3 K4 90.52(19) 2_755 2_755
O15 Zn3 K4 148.95(16) 2_755 2_755
O15 Zn3 K4 81.69(19) . 2_755
K4 Zn3 K4 111.73(10) . 2_755
O2 K1 O14 169.7(2) . 2_656
O2 K1 O13 133.4(2) . 2_656
O14 K1 O13 56.80(17) 2_656 2_656
O2 K1 O1 75.83(19) . 2_657
O14 K1 O1 95.78(19) 2_656 2_657
O13 K1 O1 143.03(18) 2_656 2_657
O2 K1 O19 95.8(2) . 5_666
O14 K1 O19 74.8(2) 2_656 5_666
O13 K1 O19 122.44(19) 2_656 5_666
O1 K1 O19 62.44(19) 2_657 5_666
O2 K1 O12 81.21(19) . 2_656
O14 K1 O12 108.75(18) 2_656 2_656
O13 K1 O12 52.34(14) 2_656 2_656
O1 K1 O12 148.55(19) 2_657 2_656
O19 K1 O12 142.2(2) 5_666 2_656
O2 K1 Zn1 55.15(16) . .
O14 K1 Zn1 114.72(16) 2_656 .
O13 K1 Zn1 171.45(13) 2_656 .
O1 K1 Zn1 30.85(10) 2_657 .
O19 K1 Zn1 51.87(14) 5_666 .
O12 K1 Zn1 136.21(12) 2_656 .
O2 K1 K4 132.0(2) . 1_456
O14 K1 K4 39.96(16) 2_656 1_456
O13 K1 K4 85.52(12) 2_656 1_456
O1 K1 K4 86.32(13) 2_657 1_456
O19 K1 K4 37.76(14) 5_666 1_456
O12 K1 K4 125.14(15) 2_656 1_456
Zn1 K1 K4 87.71(7) . 1_456
O2 K1 K2 45.38(16) . 2_656
O14 K1 K2 144.47(16) 2_656 2_656
O13 K1 K2 88.13(12) 2_656 2_656
O1 K1 K2 118.23(13) 2_657 2_656
O19 K1 K2 128.49(16) 5_666 2_656
O12 K1 K2 35.84(10) 2_656 2_656
Zn1 K1 K2 100.41(5) . 2_656
K4 K1 K2 143.62(10) 1_456 2_656
O12 K2 O4 167.7(2) . 2_656
O12 K2 O3 133.30(19) . 2_656
O4 K2 O3 57.17(18) 2_656 2_656
O12 K2 O4 95.6(2) . .
O4 K2 O4 77.4(2) 2_656 .
O3 K2 O4 127.97(18) 2_656 .
O12 K2 O9 75.15(17) . .
O4 K2 O9 92.55(19) 2_656 .
O3 K2 O9 135.82(17) 2_656 .
O4 K2 O9 62.28(18) . .
O12 K2 O2 81.56(18) . 2_656
O4 K2 O2 109.47(19) 2_656 2_656
O3 K2 O2 52.34(15) 2_656 2_656
O4 K2 O2 151.7(2) . 2_656
O9 K2 O2 141.44(19) . 2_656
O12 K2 Zn2 54.43(13) . .
O4 K2 Zn2 113.91(16) 2_656 .
O3 K2 Zn2 166.54(14) 2_656 .
O4 K2 Zn2 52.08(14) . .
O9 K2 Zn2 30.74(10) . .
O2 K2 Zn2 135.67(12) 2_656 .
O12 K2 K2 133.88(18) . 2_656
O4 K2 K2 43.14(17) 2_656 2_656
O3 K2 K2 87.28(12) 2_656 2_656
O4 K2 K2 40.69(14) . 2_656
O9 K2 K2 89.84(12) . 2_656
O2 K2 K2 127.93(14) 2_656 2_656
Zn2 K2 K2 91.34(7) . 2_656
O12 K2 K1 46.14(14) . 2_656
O4 K2 K1 144.72(17) 2_656 2_656
O3 K2 K1 87.58(12) 2_656 2_656
O4 K2 K1 133.92(16) . 2_656
O9 K2 K1 115.16(12) . 2_656
O2 K2 K1 35.43(11) 2_656 2_656
Zn2 K2 K1 100.45(5) . 2_656
K2 K2 K1 148.08(6) 2_656 2_656
O7 K3 O10 166.5(2) 7_666 .
O7 K3 O8 56.93(18) 7_666 7_666
O10 K3 O8 132.2(2) . 7_666
O7 K3 O11 97.4(2) 7_666 .
O10 K3 O11 75.81(18) . .
O8 K3 O11 150.73(17) 7_666 .
O7 K3 O7 71.3(2) 7_666 8_566
O10 K3 O7 95.2(2) . 8_566
O8 K3 O7 114.28(19) 7_666 8_566
O11 K3 O7 62.48(19) . 8_566
O7 K3 O10 108.80(19) 7_666 7_666
O10 K3 O10 80.6(2) . 7_666
O8 K3 O10 51.97(15) 7_666 7_666
O11 K3 O10 151.31(18) . 7_666
O7 K3 O10 136.8(2) 8_566 7_666
O7 K3 Zn2 113.96(16) 7_666 .
O10 K3 Zn2 54.84(15) . .
O8 K3 Zn2 166.26(15) 7_666 .
O11 K3 Zn2 30.64(10) . .
O7 K3 Zn2 52.11(13) 8_566 .
O10 K3 Zn2 134.78(12) 7_666 .
O7 K3 K3 37.48(15) 7_666 2_756
O10 K3 K3 129.1(2) . 2_756
O8 K3 K3 83.49(12) 7_666 2_756
O11 K3 K3 82.00(13) . 2_756
O7 K3 K3 34.48(12) 8_566 2_756
O10 K3 K3 126.13(13) 7_666 2_756
Zn2 K3 K3 83.85(7) . 2_756
O7 K3 K3 143.59(18) 7_666 7_666
O10 K3 K3 45.02(15) . 7_666
O8 K3 K3 87.42(13) 7_666 7_666
O11 K3 K3 118.96(13) . 7_666
O7 K3 K3 125.19(17) 8_566 7_666
O10 K3 K3 35.61(10) 7_666 7_666
Zn2 K3 K3 99.50(7) . 7_666
K3 K3 K3 142.64(8) 2_756 7_666
O17 K4 O19 170.0(2) . 5_765
O17 K4 O18 133.0(2) . 5_765
O19 K4 O18 56.89(19) 5_765 5_765
O17 K4 O14 95.7(2) . 2_755
O19 K4 O14 75.5(2) 5_765 2_755
O18 K4 O14 121.35(19) 5_765 2_755
O17 K4 O16 76.03(19) . 2_755
O19 K4 O16 95.4(2) 5_765 2_755
O18 K4 O16 144.32(19) 5_765 2_755
O14 K4 O16 62.81(19) 2_755 2_755
O17 K4 O17 80.6(2) . 5_765
O19 K4 O17 109.4(2) 5_765 5_765
O18 K4 O17 52.48(15) 5_765 5_765
O14 K4 O17 146.6(2) 2_755 5_765
O16 K4 O17 144.7(2) 2_755 5_765
O17 K4 Zn3 55.26(15) . .
O19 K4 Zn3 114.78(17) 5_765 .
O18 K4 Zn3 171.65(14) 5_765 .
O14 K4 Zn3 52.16(13) 2_755 .
O16 K4 Zn3 30.75(11) 2_755 .
O17 K4 Zn3 135.86(12) 5_765 .
O17 K4 K1 132.23(19) . 1_654
O19 K4 K1 40.45(19) 5_765 1_654
O18 K4 K1 84.58(13) 5_765 1_654
O14 K4 K1 37.97(13) 2_755 1_654
O16 K4 K1 86.40(14) 2_755 1_654
O17 K4 K1 128.72(15) 5_765 1_654
Zn3 K4 K1 87.99(7) . 1_654
O17 K4 K4 45.17(15) . 5_765
O19 K4 K4 144.80(18) 5_765 5_765
O18 K4 K4 87.91(13) 5_765 5_765
O14 K4 K4 131.19(18) 2_755 5_765
O16 K4 K4 116.40(14) 2_755 5_765
O17 K4 K4 35.46(11) 5_765 5_765
Zn3 K4 K4 100.42(7) . 5_765
K1 K4 K4 147.65(14) 1_654 5_765
C1 O1 Zn1 123.1(5) . .
C1 O1 K1 120.1(5) . 2_657
Zn1 O1 K1 99.0(2) . 2_657
C1 O2 K1 143.9(6) . .
C1 O2 K2 116.3(5) . 2_656
K1 O2 K2 99.2(2) . 2_656
C24 O19 K4 126.9(6) . 5_765
C24 O19 K1 115.3(7) . 5_666
K4 O19 K1 101.8(3) 5_765 5_666
C6 O4 K2 128.2(6) . 2_656
C6 O4 K2 116.2(6) . .
K2 O4 K2 96.2(2) 2_656 .
C5 O3 C2 107.5(6) . .
C5 O3 K2 119.5(5) . 2_656
C2 O3 K2 132.8(4) . 2_656
C6 O5 Zn2 117.1(5) . .
C7 O6 Zn2 115.9(5) . 8_465
C12 O9 Zn2 121.8(5) . .
C12 O9 K2 117.7(5) . .
Zn2 O9 K2 98.4(2) . .
C12 O10 K3 141.9(6) . .
C12 O10 K3 118.4(6) . 7_666
K3 O10 K3 99.4(2) . 7_666
C7 O7 K3 125.2(5) . 7_666
C7 O7 K3 117.2(6) . 8_465
K3 O7 K3 108.0(2) 7_666 8_465
C11 O8 C8 107.6(6) . .
C11 O8 K3 131.5(4) . 7_666
C8 O8 K3 119.5(5) . 7_666
C13 O11 Zn2 122.9(5) . .
C13 O11 K3 117.2(5) . .
Zn2 O11 K3 100.1(2) . .
C13 O12 K2 146.4(5) . .
C13 O12 K1 113.8(5) . 2_656
K2 O12 K1 98.02(19) . 2_656
C17 O13 C14 106.1(6) . .
C17 O13 K1 121.2(5) . 2_656
C14 O13 K1 132.6(4) . 2_656
C18 O15 Zn3 118.3(5) . .
C19 O16 Zn3 122.5(6) . .
C19 O16 K4 116.4(5) . 2_755
Zn3 O16 K4 98.9(2) . 2_755
C19 O17 K4 142.5(6) . .
C19 O17 K4 117.0(6) . 5_765
K4 O17 K4 99.4(2) . 5_765
C23 O18 C20 107.6(6) . .
C23 O18 K4 120.8(5) . 5_765
C20 O18 K4 131.4(5) . 5_765
C18 O14 K1 127.3(5) . 2_656
C18 O14 K4 117.8(6) . 2_755
K1 O14 K4 102.1(2) 2_656 2_755
C24 O20 Zn1 116.4(5) . 5_666
O2 C1 O1 124.7(7) . .
O2 C1 C2 122.2(9) . .
O1 C1 C2 113.0(7) . .
O4 C6 O5 126.3(8) . .
O4 C6 C5 117.1(7) . .
O5 C6 C5 116.6(7) . .
O3 C5 C4 108.1(7) . .
O3 C5 C6 117.8(7) . .
C4 C5 C6 134.1(7) . .
C3 C2 O3 109.0(7) . .
C3 C2 C1 134.8(9) . .
O3 C2 C1 116.2(7) . .
C2 C3 C4 108.7(8) . .
C2 C3 H3 125.7 . .
C4 C3 H3 125.7 . .
C3 C4 C5 106.7(7) . .
C3 C4 H4 126.7 . .
C5 C4 H4 126.7 . .
O10 C12 O9 127.9(8) . .
O10 C12 C11 117.9(8) . .
O9 C12 C11 113.7(7) . .
O7 C7 O6 126.3(7) . .
O7 C7 C8 119.9(7) . .
O6 C7 C8 113.8(7) . .
C9 C8 O8 108.1(7) . .
C9 C8 C7 136.5(7) . .
O8 C8 C7 115.3(7) . .
C8 C9 C10 108.1(7) . .
C8 C9 H9 126.0 . .
C10 C9 H9 126.0 . .
C11 C10 C9 106.5(8) . .
C11 C10 H10 126.7 . .
C9 C10 H10 126.7 . .
C10 C11 O8 109.5(7) . .
C10 C11 C12 131.0(8) . .
O8 C11 C12 119.5(7) . .
O12 C13 O11 123.7(7) . .
O12 C13 C14 124.6(8) . .
O11 C13 C14 111.7(7) . .
C15 C14 O13 110.5(7) . .
C15 C14 C13 133.7(9) . .
O13 C14 C13 115.8(7) . .
C14 C15 C16 107.1(8) . .
C14 C15 H15 126.5 . .
C16 C15 H15 126.5 . .
C17 C16 C15 106.3(7) . .
C17 C16 H16 126.9 . .
C15 C16 H16 126.9 . .
O13 C17 C16 110.0(7) . .
O13 C17 C18 115.0(7) . .
C16 C17 C18 134.9(7) . .
O14 C18 O15 126.5(8) . .
O14 C18 C17 118.4(7) . .
O15 C18 C17 115.1(7) . .
O17 C19 O16 127.5(8) . .
O17 C19 C20 120.5(8) . .
O16 C19 C20 111.8(8) . .
C21 C20 O18 108.8(7) . .
C21 C20 C19 133.3(9) . .
O18 C20 C19 117.7(8) . .
C20 C21 C22 105.7(8) . .
C20 C21 H21 127.2 . .
C22 C21 H21 127.2 . .
C23 C22 C21 108.5(7) . .
C23 C22 H22 125.7 . .
C21 C22 H22 125.7 . .
O18 C23 C22 108.9(7) . .
O18 C23 C24 116.3(7) . .
C22 C23 C24 134.4(8) . .
O19 C24 O20 125.5(8) . .
O19 C24 C23 118.5(8) . .
O20 C24 C23 116.1(8) . .

loop_
_geom_bond_atom_site_label_1
_geom_bond_atom_site_label_2
_geom_bond_distance
_geom_bond_site_symmetry_2
Zn1 O1 1.926(5) 2_657
Zn1 O1 1.926(5) .
Zn1 O20 1.995(6) 5_666
Zn1 O20 1.995(6) 6_567
Zn1 K1 3.710(2) 2_657
Zn1 K1 3.710(2) .
Zn2 O11 1.929(5) .
Zn2 O9 1.932(5) .
Zn2 O5 1.995(5) .
Zn2 O6 2.014(6) 8_566
Zn2 K3 3.727(2) .
Zn2 K2 3.741(2) .
Zn3 O16 1.927(5) .
Zn3 O16 1.927(5) 2_755
Zn3 O15 1.993(6) 2_755
Zn3 O15 1.993(6) .
Zn3 K4 3.724(2) .
Zn3 K4 3.724(2) 2_755
K1 O2 2.702(6) .
K1 O14 2.760(6) 2_656
K1 O13 2.822(5) 2_656
K1 O1 2.883(7) 2_657
K1 O19 2.907(9) 5_666
K1 O12 3.350(7) 2_656
K1 K4 4.386(4) 1_456
K1 K2 4.601(4) 2_656
K2 O12 2.720(6) .
K2 O4 2.729(7) 2_656
K2 O3 2.828(5) 2_656
K2 O4 2.862(8) .
K2 O9 2.934(6) .
K2 O2 3.317(7) 2_656
K2 K2 4.162(5) 2_656
K2 K1 4.601(4) 2_656
K3 O7 2.742(6) 7_666
K3 O10 2.755(6) .
K3 O8 2.843(6) 7_666
K3 O11 2.869(6) .
K3 O7 2.947(8) 8_566
K3 O10 3.346(7) 7_666
K3 K3 4.605(5) 2_756
K3 K3 4.667(5) 7_666
K4 O17 2.724(6) .
K4 O19 2.744(7) 5_765
K4 O18 2.826(6) 5_765
K4 O14 2.880(8) 2_755
K4 O16 2.901(7) 2_755
K4 O17 3.330(7) 5_765
K4 K1 4.386(4) 1_654
K4 K4 4.632(5) 5_765
O1 C1 1.276(10) .
O1 K1 2.883(7) 2_657
O2 C1 1.240(10) .
O2 K2 3.317(7) 2_656
O19 C24 1.220(11) .
O19 K4 2.744(7) 5_765
O19 K1 2.907(9) 5_666
O4 C6 1.233(10) .
O4 K2 2.729(7) 2_656
O3 C5 1.355(9) .
O3 C2 1.379(10) .
O3 K2 2.828(5) 2_656
O5 C6 1.260(10) .
O6 C7 1.286(9) .
O6 Zn2 2.014(6) 8_465
O9 C12 1.262(10) .
O10 C12 1.218(11) .
O10 K3 3.346(7) 7_666
O7 C7 1.219(10) .
O7 K3 2.742(6) 7_666
O7 K3 2.947(8) 8_465
O8 C11 1.344(10) .
O8 C8 1.353(9) .
O8 K3 2.843(6) 7_666
O11 C13 1.303(10) .
O12 C13 1.211(10) .
O12 K1 3.350(7) 2_656
O13 C17 1.362(9) .
O13 C14 1.375(10) .
O13 K1 2.822(5) 2_656
O15 C18 1.233(9) .
O16 C19 1.268(10) .
O16 K4 2.901(7) 2_755
O17 C19 1.218(11) .
O17 K4 3.330(7) 5_765
O18 C23 1.336(10) .
O18 C20 1.390(11) .
O18 K4 2.826(6) 5_765
O14 C18 1.205(10) .
O14 K1 2.760(6) 2_656
O14 K4 2.880(8) 2_755
O20 C24 1.274(10) .
O20 Zn1 1.995(6) 5_666
C1 C2 1.468(10) .
C6 C5 1.463(12) .
C5 C4 1.400(13) .
C2 C3 1.341(11) .
C3 C4 1.372(12) .
C3 H3 0.9300 .
C4 H4 0.9300 .
C12 C11 1.510(11) .
C7 C8 1.472(12) .
C8 C9 1.338(12) .
C9 C10 1.381(12) .
C9 H9 0.9300 .
C10 C11 1.335(12) .
C10 H10 0.9300 .
C13 C14 1.463(10) .
C14 C15 1.347(11) .
C15 C16 1.407(12) .
C15 H15 0.9300 .
C16 C17 1.375(12) .
C16 H16 0.9300 .
C17 C18 1.498(12) .
C19 C20 1.481(12) .
C20 C21 1.370(12) .
C21 C22 1.397(12) .
C21 H21 0.9300 .
C22 C23 1.364(12) .
C22 H22 0.9300 .
C23 C24 1.478(12) .

loop_
_geom_torsion_atom_site_label_1
_geom_torsion_atom_site_label_2
_geom_torsion_atom_site_label_3
_geom_torsion_atom_site_label_4
_geom_torsion
_geom_torsion_site_symmetry_1
_geom_torsion_site_symmetry_2
_geom_torsion_site_symmetry_3
_geom_torsion_site_symmetry_4
O1 Zn1 K1 O2 125.7(3) 2_657 . . .
O1 Zn1 K1 O2 10.1(3) . . . .
O20 Zn1 K1 O2 -93.5(3) 5_666 . . .
O20 Zn1 K1 O2 167.5(4) 6_567 . . .
K1 Zn1 K1 O2 56.1(2) 2_657 . . .
O1 Zn1 K1 O14 -56.3(3) 2_657 . . 2_656
O1 Zn1 K1 O14 -171.9(3) . . . 2_656
O20 Zn1 K1 O14 84.5(3) 5_666 . . 2_656
O20 Zn1 K1 O14 -14.5(4) 6_567 . . 2_656
K1 Zn1 K1 O14 -125.9(2) 2_657 . . 2_656
O1 Zn1 K1 O13 -49.0(11) 2_657 . . 2_656
O1 Zn1 K1 O13 -164.6(11) . . . 2_656
O20 Zn1 K1 O13 91.8(11) 5_666 . . 2_656
O20 Zn1 K1 O13 -7.2(12) 6_567 . . 2_656
K1 Zn1 K1 O13 -118.6(11) 2_657 . . 2_656
O1 Zn1 K1 O1 -115.6(4) . . . 2_657
O20 Zn1 K1 O1 140.8(3) 5_666 . . 2_657
O20 Zn1 K1 O1 41.8(4) 6_567 . . 2_657
K1 Zn1 K1 O1 -69.6(2) 2_657 . . 2_657
O1 Zn1 K1 O19 -99.6(3) 2_657 . . 5_666
O1 Zn1 K1 O19 144.8(3) . . . 5_666
O20 Zn1 K1 O19 41.1(3) 5_666 . . 5_666
O20 Zn1 K1 O19 -57.8(4) 6_567 . . 5_666
K1 Zn1 K1 O19 -169.2(2) 2_657 . . 5_666
O1 Zn1 K1 O12 131.1(3) 2_657 . . 2_656
O1 Zn1 K1 O12 15.5(3) . . . 2_656
O20 Zn1 K1 O12 -88.1(3) 5_666 . . 2_656
O20 Zn1 K1 O12 172.9(4) 6_567 . . 2_656
K1 Zn1 K1 O12 61.5(2) 2_657 . . 2_656
O1 Zn1 K1 K4 -86.6(2) 2_657 . . 1_456
O1 Zn1 K1 K4 157.78(19) . . . 1_456
O20 Zn1 K1 K4 54.11(19) 5_666 . . 1_456
O20 Zn1 K1 K4 -44.9(4) 6_567 . . 1_456
K1 Zn1 K1 K4 -156.23(7) 2_657 . . 1_456
O1 Zn1 K1 K2 129.1(2) 2_657 . . 2_656
O1 Zn1 K1 K2 13.49(19) . . . 2_656
O20 Zn1 K1 K2 -90.18(19) 5_666 . . 2_656
O20 Zn1 K1 K2 170.9(4) 6_567 . . 2_656
K1 Zn1 K1 K2 59.48(5) 2_657 . . 2_656
O11 Zn2 K2 O12 8.3(3) . . . .
O9 Zn2 K2 O12 125.9(3) . . . .
O5 Zn2 K2 O12 -95.4(3) . . . .
O6 Zn2 K2 O12 167.1(4) 8_566 . . .
K3 Zn2 K2 O12 53.8(2) . . . .
O11 Zn2 K2 O4 -167.0(3) . . . 2_656
O9 Zn2 K2 O4 -49.4(3) . . . 2_656
O5 Zn2 K2 O4 89.3(3) . . . 2_656
O6 Zn2 K2 O4 -8.3(4) 8_566 . . 2_656
K3 Zn2 K2 O4 -121.5(2) . . . 2_656
O11 Zn2 K2 O3 -121.1(6) . . . 2_656
O9 Zn2 K2 O3 -3.5(6) . . . 2_656
O5 Zn2 K2 O3 135.2(6) . . . 2_656
O6 Zn2 K2 O3 37.7(7) 8_566 . . 2_656
K3 Zn2 K2 O3 -75.6(6) . . . 2_656
O11 Zn2 K2 O4 143.4(3) . . . .
O9 Zn2 K2 O4 -99.0(3) . . . .
O5 Zn2 K2 O4 39.7(2) . . . .
O6 Zn2 K2 O4 -57.8(4) 8_566 . . .
K3 Zn2 K2 O4 -171.08(18) . . . .
O11 Zn2 K2 O9 -117.6(3) . . . .
O5 Zn2 K2 O9 138.7(3) . . . .
O6 Zn2 K2 O9 41.2(4) 8_566 . . .
K3 Zn2 K2 O9 -72.1(2) . . . .
O11 Zn2 K2 O2 0.3(3) . . . 2_656
O9 Zn2 K2 O2 117.9(3) . . . 2_656
O5 Zn2 K2 O2 -103.4(3) . . . 2_656
O6 Zn2 K2 O2 159.1(4) 8_566 . . 2_656
K3 Zn2 K2 O2 45.8(2) . . . 2_656
O11 Zn2 K2 K2 155.00(19) . . . 2_656
O9 Zn2 K2 K2 -87.4(2) . . . 2_656
O5 Zn2 K2 K2 51.30(17) . . . 2_656
O6 Zn2 K2 K2 -46.3(4) 8_566 . . 2_656
K3 Zn2 K2 K2 -159.52(6) . . . 2_656
O11 Zn2 K2 K1 4.81(19) . . . 2_656
O9 Zn2 K2 K1 122.4(2) . . . 2_656
O5 Zn2 K2 K1 -98.89(17) . . . 2_656
O6 Zn2 K2 K1 163.5(4) 8_566 . . 2_656
K3 Zn2 K2 K1 50.29(8) . . . 2_656
O11 Zn2 K3 O7 -61.8(3) . . . 7_666
O9 Zn2 K3 O7 -179.5(3) . . . 7_666
O5 Zn2 K3 O7 -22.1(4) . . . 7_666
O6 Zn2 K3 O7 77.5(3) 8_566 . . 7_666
K2 Zn2 K3 O7 -131.9(2) . . . 7_666
O11 Zn2 K3 O10 126.9(3) . . . .
O9 Zn2 K3 O10 9.2(3) . . . .
O5 Zn2 K3 O10 166.6(4) . . . .
O6 Zn2 K3 O10 -93.8(3) 8_566 . . .
K2 Zn2 K3 O10 56.8(2) . . . .
O11 Zn2 K3 O8 -107.6(6) . . . 7_666
O9 Zn2 K3 O8 134.7(6) . . . 7_666
O5 Zn2 K3 O8 -67.9(7) . . . 7_666
O6 Zn2 K3 O8 31.7(6) 8_566 . . 7_666
K2 Zn2 K3 O8 -177.7(6) . . . 7_666
O9 Zn2 K3 O11 -117.7(3) . . . .
O5 Zn2 K3 O11 39.7(4) . . . .
O6 Zn2 K3 O11 139.3(3) 8_566 . . .
K2 Zn2 K3 O11 -70.1(2) . . . .
O11 Zn2 K3 O7 -99.5(3) . . . 8_566
O9 Zn2 K3 O7 142.8(3) . . . 8_566
O5 Zn2 K3 O7 -59.8(4) . . . 8_566
O6 Zn2 K3 O7 39.8(3) 8_566 . . 8_566
K2 Zn2 K3 O7 -169.59(19) . . . 8_566
O11 Zn2 K3 O10 138.6(3) . . . 7_666
O9 Zn2 K3 O10 20.8(3) . . . 7_666
O5 Zn2 K3 O10 178.2(4) . . . 7_666
O6 Zn2 K3 O10 -82.1(3) 8_566 . . 7_666
K2 Zn2 K3 O10 68.5(2) . . . 7_666
O11 Zn2 K3 K3 -84.7(2) . . . 2_756
O9 Zn2 K3 K3 157.61(18) . . . 2_756
O5 Zn2 K3 K3 -45.0(3) . . . 2_756
O6 Zn2 K3 K3 54.63(18) 8_566 . . 2_756
K2 Zn2 K3 K3 -154.77(5) . . . 2_756
O11 Zn2 K3 K3 132.9(3) . . . 7_666
O9 Zn2 K3 K3 15.2(2) . . . 7_666
O5 Zn2 K3 K3 172.6(3) . . . 7_666
O6 Zn2 K3 K3 -87.79(19) 8_566 . . 7_666
K2 Zn2 K3 K3 62.80(10) . . . 7_666
O16 Zn3 K4 O17 7.9(3) . . . .
O16 Zn3 K4 O17 126.2(3) 2_755 . . .
O15 Zn3 K4 O17 -96.1(3) 2_755 . . .
O15 Zn3 K4 O17 165.9(4) . . . .
K4 Zn3 K4 O17 54.8(2) 2_755 . . .
O16 Zn3 K4 O19 -173.4(3) . . . 5_765
O16 Zn3 K4 O19 -55.1(3) 2_755 . . 5_765
O15 Zn3 K4 O19 82.5(3) 2_755 . . 5_765
O15 Zn3 K4 O19 -15.4(5) . . . 5_765
K4 Zn3 K4 O19 -126.6(3) 2_755 . . 5_765
O16 Zn3 K4 O18 -177.5(13) . . . 5_765
O16 Zn3 K4 O18 -59.2(13) 2_755 . . 5_765
O15 Zn3 K4 O18 78.4(13) 2_755 . . 5_765
O15 Zn3 K4 O18 -19.5(14) . . . 5_765
K4 Zn3 K4 O18 -130.6(13) 2_755 . . 5_765
O16 Zn3 K4 O14 141.6(3) . . . 2_755
O16 Zn3 K4 O14 -100.0(3) 2_755 . . 2_755
O15 Zn3 K4 O14 37.6(3) 2_755 . . 2_755
O15 Zn3 K4 O14 -60.4(4) . . . 2_755
K4 Zn3 K4 O14 -171.50(19) 2_755 . . 2_755
O16 Zn3 K4 O16 -118.3(4) . . . 2_755
O15 Zn3 K4 O16 137.6(3) 2_755 . . 2_755
O15 Zn3 K4 O16 39.7(5) . . . 2_755
K4 Zn3 K4 O16 -71.5(2) 2_755 . . 2_755
O16 Zn3 K4 O17 5.7(3) . . . 5_765
O16 Zn3 K4 O17 124.1(3) 2_755 . . 5_765
O15 Zn3 K4 O17 -98.3(3) 2_755 . . 5_765
O15 Zn3 K4 O17 163.7(4) . . . 5_765
K4 Zn3 K4 O17 52.6(2) 2_755 . . 5_765
O16 Zn3 K4 K1 155.3(2) . . . 1_654
O16 Zn3 K4 K1 -86.3(2) 2_755 . . 1_654
O15 Zn3 K4 K1 51.29(18) 2_755 . . 1_654
O15 Zn3 K4 K1 -46.7(4) . . . 1_654
K4 Zn3 K4 K1 -157.80(8) 2_755 . . 1_654
O16 Zn3 K4 K4 6.8(2) . . . 5_765
O16 Zn3 K4 K4 125.1(3) 2_755 . . 5_765
O15 Zn3 K4 K4 -97.3(2) 2_755 . . 5_765
O15 Zn3 K4 K4 164.8(4) . . . 5_765
K4 Zn3 K4 K4 53.66(8) 2_755 . . 5_765
O1 Zn1 O1 C1 -61.9(6) 2_657 . . .
O20 Zn1 O1 C1 66.4(6) 5_666 . . .
O20 Zn1 O1 C1 179.0(6) 6_567 . . .
K1 Zn1 O1 C1 -135.2(7) 2_657 . . .
K1 Zn1 O1 C1 -14.6(6) . . . .
O1 Zn1 O1 K1 73.26(17) 2_657 . . 2_657
O20 Zn1 O1 K1 -158.4(2) 5_666 . . 2_657
O20 Zn1 O1 K1 -45.8(3) 6_567 . . 2_657
K1 Zn1 O1 K1 120.55(17) . . . 2_657
O14 K1 O2 C1 -26(2) 2_656 . . .
O13 K1 O2 C1 163.2(10) 2_656 . . .
O1 K1 O2 C1 9.8(11) 2_657 . . .
O19 K1 O2 C1 -49.9(11) 5_666 . . .
O12 K1 O2 C1 168.1(11) 2_656 . . .
Zn1 K1 O2 C1 -15.7(10) . . . .
K4 K1 O2 C1 -61.8(12) 1_456 . . .
K2 K1 O2 C1 168.9(13) 2_656 . . .
O14 K1 O2 K2 165.0(14) 2_656 . . 2_656
O13 K1 O2 K2 -5.7(4) 2_656 . . 2_656
O1 K1 O2 K2 -159.2(3) 2_657 . . 2_656
O19 K1 O2 K2 141.2(2) 5_666 . . 2_656
O12 K1 O2 K2 -0.9(2) 2_656 . . 2_656
Zn1 K1 O2 K2 175.4(3) . . . 2_656
K4 K1 O2 K2 129.29(19) 1_456 . . 2_656
O12 K2 O4 C6 -24.4(7) . . . .
O4 K2 O4 C6 165.9(6) 2_656 . . .
O3 K2 O4 C6 137.5(6) 2_656 . . .
O9 K2 O4 C6 -94.3(7) . . . .
O2 K2 O4 C6 58.2(8) 2_656 . . .
Zn2 K2 O4 C6 -59.6(6) . . . .
K2 K2 O4 C6 138.3(7) 2_656 . . .
K1 K2 O4 C6 4.9(7) 2_656 . . .
O12 K2 O4 K2 -162.7(2) . . . 2_656
O4 K2 O4 K2 27.6(3) 2_656 . . 2_656
O3 K2 O4 K2 -0.8(3) 2_656 . . 2_656
O9 K2 O4 K2 127.3(2) . . . 2_656
O2 K2 O4 K2 -80.1(4) 2_656 . . 2_656
Zn2 K2 O4 K2 162.1(3) . . . 2_656
K1 K2 O4 K2 -133.43(13) 2_656 . . 2_656
O11 Zn2 O5 C6 -131.4(6) . . . .
O9 Zn2 O5 C6 -7.3(7) . . . .
O6 Zn2 O5 C6 104.6(7) 8_566 . . .
K3 Zn2 O5 C6 -161.3(5) . . . .
K2 Zn2 O5 C6 -43.0(6) . . . .
O11 Zn2 O9 C12 -57.9(7) . . . .
O5 Zn2 O9 C12 -178.1(6) . . . .
O6 Zn2 O9 C12 70.8(7) 8_566 . . .
K3 Zn2 O9 C12 -11.8(6) . . . .
K2 Zn2 O9 C12 -130.2(7) . . . .
O11 Zn2 O9 K2 72.3(2) . . . .
O5 Zn2 O9 K2 -48.0(3) . . . .
O6 Zn2 O9 K2 -159.0(2) 8_566 . . .
K3 Zn2 O9 K2 118.40(14) . . . .
O12 K2 O9 C12 89.8(6) . . . .
O4 K2 O9 C12 -91.2(6) 2_656 . . .
O3 K2 O9 C12 -48.4(6) 2_656 . . .
O4 K2 O9 C12 -165.5(6) . . . .
O2 K2 O9 C12 35.0(6) 2_656 . . .
Zn2 K2 O9 C12 132.8(6) . . . .
K2 K2 O9 C12 -134.3(5) 2_656 . . .
K1 K2 O9 C12 66.2(5) 2_656 . . .
O12 K2 O9 Zn2 -43.0(2) . . . .
O4 K2 O9 Zn2 136.0(3) 2_656 . . .
O3 K2 O9 Zn2 178.83(19) 2_656 . . .
O4 K2 O9 Zn2 61.7(2) . . . .
O2 K2 O9 Zn2 -97.8(3) 2_656 . . .
K2 K2 O9 Zn2 92.89(19) 2_656 . . .
K1 K2 O9 Zn2 -66.6(2) 2_656 . . .
O7 K3 O10 C12 -52.1(18) 7_666 . . .
O8 K3 O10 C12 179.4(10) 7_666 . . .
O11 K3 O10 C12 9.1(11) . . . .
O7 K3 O10 C12 -50.8(11) 8_566 . . .
O10 K3 O10 C12 172.6(12) 7_666 . . .
Zn2 K3 O10 C12 -15.8(10) . . . .
K3 K3 O10 C12 -57.9(12) 2_756 . . .
K3 K3 O10 C12 172.6(12) 7_666 . . .
O7 K3 O10 K3 135.3(11) 7_666 . . 7_666
O8 K3 O10 K3 6.8(4) 7_666 . . 7_666
O11 K3 O10 K3 -163.5(3) . . . 7_666
O7 K3 O10 K3 136.6(2) 8_566 . . 7_666
O10 K3 O10 K3 0.0 7_666 . . 7_666
Zn2 K3 O10 K3 171.7(3) . . . 7_666
K3 K3 O10 K3 129.49(15) 2_756 . . 7_666
O9 Zn2 O11 C13 -59.9(7) . . . .
O5 Zn2 O11 C13 68.8(6) . . . .
O6 Zn2 O11 C13 -179.6(6) 8_566 . . .
K3 Zn2 O11 C13 -131.9(7) . . . .
K2 Zn2 O11 C13 -12.2(6) . . . .
O9 Zn2 O11 K3 72.0(3) . . . .
O5 Zn2 O11 K3 -159.3(2) . . . .
O6 Zn2 O11 K3 -47.7(3) 8_566 . . .
K2 Zn2 O11 K3 119.64(16) . . . .
O7 K3 O11 C13 -98.9(5) 7_666 . . .
O10 K3 O11 C13 93.0(5) . . . .
O8 K3 O11 C13 -72.2(7) 7_666 . . .
O7 K3 O11 C13 -163.2(5) 8_566 . . .
O10 K3 O11 C13 57.3(7) 7_666 . . .
Zn2 K3 O11 C13 135.4(6) . . . .
K3 K3 O11 C13 -133.2(5) 2_756 . . .
K3 K3 O11 C13 79.7(5) 7_666 . . .
O7 K3 O11 Zn2 125.7(3) 7_666 . . .
O10 K3 O11 Zn2 -42.4(3) . . . .
O8 K3 O11 Zn2 152.4(3) 7_666 . . .
O7 K3 O11 Zn2 61.4(2) 8_566 . . .
O10 K3 O11 Zn2 -78.1(5) 7_666 . . .
K3 K3 O11 Zn2 91.4(2) 2_756 . . .
K3 K3 O11 Zn2 -55.7(3) 7_666 . . .
O4 K2 O12 C13 7(2) 2_656 . . .
O3 K2 O12 C13 152.4(11) 2_656 . . .
O4 K2 O12 C13 -47.3(12) . . . .
O9 K2 O12 C13 12.1(11) . . . .
O2 K2 O12 C13 161.1(12) 2_656 . . .
Zn2 K2 O12 C13 -13.3(11) . . . .
K2 K2 O12 C13 -62.9(12) 2_656 . . .
K1 K2 O12 C13 162.0(13) 2_656 . . .
O4 K2 O12 K1 -154.8(11) 2_656 . . 2_656
O3 K2 O12 K1 -9.5(3) 2_656 . . 2_656
O4 K2 O12 K1 150.8(2) . . . 2_656
O9 K2 O12 K1 -149.9(2) . . . 2_656
O2 K2 O12 K1 -0.8(2) 2_656 . . 2_656
Zn2 K2 O12 K1 -175.2(3) . . . 2_656
K2 K2 O12 K1 135.16(13) 2_656 . . 2_656
O16 Zn3 O15 C18 -6.2(8) . . . .
O16 Zn3 O15 C18 -130.7(7) 2_755 . . .
O15 Zn3 O15 C18 106.4(7) 2_755 . . .
K4 Zn3 O15 C18 -161.1(5) . . . .
K4 Zn3 O15 C18 -42.2(7) 2_755 . . .
O16 Zn3 O16 C19 -57.8(6) 2_755 . . .
O15 Zn3 O16 C19 70.6(7) 2_755 . . .
O15 Zn3 O16 C19 -178.3(7) . . . .
K4 Zn3 O16 C19 -11.0(7) . . . .
K4 Zn3 O16 C19 -129.2(8) 2_755 . . .
O16 Zn3 O16 K4 71.41(17) 2_755 . . 2_755
O15 Zn3 O16 K4 -160.2(2) 2_755 . . 2_755
O15 Zn3 O16 K4 -49.1(3) . . . 2_755
K4 Zn3 O16 K4 118.26(17) . . . 2_755
O19 K4 O17 C19 -19(2) 5_765 . . .
O18 K4 O17 C19 168.8(10) 5_765 . . .
O14 K4 O17 C19 -47.3(12) 2_755 . . .
O16 K4 O17 C19 12.8(11) 2_755 . . .
O17 K4 O17 C19 166.2(13) 5_765 . . .
Zn3 K4 O17 C19 -12.3(11) . . . .
K1 K4 O17 C19 -58.9(12) 1_654 . . .
K4 K4 O17 C19 166.2(13) 5_765 . . .
O19 K4 O17 K4 174.6(17) 5_765 . . 5_765
O18 K4 O17 K4 2.6(4) 5_765 . . 5_765
O14 K4 O17 K4 146.5(2) 2_755 . . 5_765
O16 K4 O17 K4 -153.3(3) 2_755 . . 5_765
O17 K4 O17 K4 0.0 5_765 . . 5_765
Zn3 K4 O17 K4 -178.5(3) . . . 5_765
K1 K4 O17 K4 134.9(2) 1_654 . . 5_765
K1 O2 C1 O1 11.3(17) . . . .
K2 O2 C1 O1 179.2(6) 2_656 . . .
K1 O2 C1 C2 -171.1(8) . . . .
K2 O2 C1 C2 -3.3(11) 2_656 . . .
Zn1 O1 C1 O2 9.8(12) . . . .
K1 O1 C1 O2 -116.7(8) 2_657 . . .
Zn1 O1 C1 C2 -168.0(5) . . . .
K1 O1 C1 C2 65.6(8) 2_657 . . .
K2 O4 C6 O5 -175.5(7) 2_656 . . .
K2 O4 C6 O5 61.8(12) . . . .
K2 O4 C6 C5 5.7(13) 2_656 . . .
K2 O4 C6 C5 -117.0(7) . . . .
Zn2 O5 C6 O4 5.6(13) . . . .
Zn2 O5 C6 C5 -175.6(6) . . . .
C2 O3 C5 C4 0.5(9) . . . .
K2 O3 C5 C4 -175.0(5) 2_656 . . .
C2 O3 C5 C6 177.9(8) . . . .
K2 O3 C5 C6 2.3(10) 2_656 . . .
O4 C6 C5 O3 -5.0(13) . . . .
O5 C6 C5 O3 176.1(8) . . . .
O4 C6 C5 C4 171.5(10) . . . .
O5 C6 C5 C4 -7.5(16) . . . .
C5 O3 C2 C3 -0.9(10) . . . .
K2 O3 C2 C3 173.8(5) 2_656 . . .
C5 O3 C2 C1 179.0(7) . . . .
K2 O3 C2 C1 -6.2(11) 2_656 . . .
O2 C1 C2 C3 -174.2(11) . . . .
O1 C1 C2 C3 3.6(15) . . . .
O2 C1 C2 O3 5.9(12) . . . .
O1 C1 C2 O3 -176.3(7) . . . .
O3 C2 C3 C4 1.0(11) . . . .
C1 C2 C3 C4 -179.0(10) . . . .
C2 C3 C4 C5 -0.6(11) . . . .
O3 C5 C4 C3 0.0(11) . . . .
C6 C5 C4 C3 -176.7(10) . . . .
K3 O10 C12 O9 13.9(18) . . . .
K3 O10 C12 O9 -174.4(7) 7_666 . . .
K3 O10 C12 C11 -174.8(7) . . . .
K3 O10 C12 C11 -3.1(11) 7_666 . . .
Zn2 O9 C12 O10 5.5(13) . . . .
K2 O9 C12 O10 -115.8(9) . . . .
Zn2 O9 C12 C11 -166.1(5) . . . .
K2 O9 C12 C11 72.6(8) . . . .
K3 O7 C7 O6 161.8(6) 7_666 . . .
K3 O7 C7 O6 -56.0(11) 8_465 . . .
K3 O7 C7 C8 -18.0(12) 7_666 . . .
K3 O7 C7 C8 124.1(7) 8_465 . . .
Zn2 O6 C7 O7 -10.6(12) 8_465 . . .
Zn2 O6 C7 C8 169.3(5) 8_465 . . .
C11 O8 C8 C9 -3.9(9) . . . .
K3 O8 C8 C9 -171.7(6) 7_666 . . .
C11 O8 C8 C7 178.7(7) . . . .
K3 O8 C8 C7 10.9(9) 7_666 . . .
O7 C7 C8 C9 -172.7(10) . . . .
O6 C7 C8 C9 7.5(15) . . . .
O7 C7 C8 O8 3.7(12) . . . .
O6 C7 C8 O8 -176.2(7) . . . .
O8 C8 C9 C10 2.6(10) . . . .
C7 C8 C9 C10 179.1(9) . . . .
C8 C9 C10 C11 -0.3(11) . . . .
C9 C10 C11 O8 -2.2(10) . . . .
C9 C10 C11 C12 179.5(9) . . . .
C8 O8 C11 C10 3.8(9) . . . .
K3 O8 C11 C10 169.6(5) 7_666 . . .
C8 O8 C11 C12 -177.7(7) . . . .
K3 O8 C11 C12 -11.9(11) 7_666 . . .
O10 C12 C11 C10 -173.0(10) . . . .
O9 C12 C11 C10 -0.4(14) . . . .
O10 C12 C11 O8 8.9(12) . . . .
O9 C12 C11 O8 -178.6(7) . . . .
K2 O12 C13 O11 9.3(17) . . . .
K1 O12 C13 O11 169.7(6) 2_656 . . .
K2 O12 C13 C14 -170.4(7) . . . .
K1 O12 C13 C14 -10.0(11) 2_656 . . .
Zn2 O11 C13 O12 8.6(12) . . . .
K3 O11 C13 O12 -116.0(8) . . . .
Zn2 O11 C13 C14 -171.7(5) . . . .
K3 O11 C13 C14 63.7(8) . . . .
C17 O13 C14 C15 1.4(9) . . . .
K1 O13 C14 C15 -175.4(5) 2_656 . . .
C17 O13 C14 C13 -179.7(7) . . . .
K1 O13 C14 C13 3.5(10) 2_656 . . .
O12 C13 C14 C15 -175.5(10) . . . .
O11 C13 C14 C15 4.8(14) . . . .
O12 C13 C14 O13 6.0(13) . . . .
O11 C13 C14 O13 -173.7(7) . . . .
O13 C14 C15 C16 0.0(10) . . . .
C13 C14 C15 C16 -178.6(9) . . . .
C14 C15 C16 C17 -1.4(11) . . . .
C14 O13 C17 C16 -2.4(10) . . . .
K1 O13 C17 C16 174.9(6) 2_656 . . .
C14 O13 C17 C18 178.9(7) . . . .
K1 O13 C17 C18 -3.9(10) 2_656 . . .
C15 C16 C17 O13 2.4(11) . . . .
C15 C16 C17 C18 -179.2(11) . . . .
K1 O14 C18 O15 -165.9(7) 2_656 . . .
K4 O14 C18 O15 59.7(12) 2_755 . . .
K1 O14 C18 C17 12.6(13) 2_656 . . .
K4 O14 C18 C17 -121.8(7) 2_755 . . .
Zn3 O15 C18 O14 5.8(13) . . . .
Zn3 O15 C18 C17 -172.7(6) . . . .
O13 C17 C18 O14 -5.0(13) . . . .
C16 C17 C18 O14 176.6(11) . . . .
O13 C17 C18 O15 173.6(8) . . . .
C16 C17 C18 O15 -4.8(17) . . . .
K4 O17 C19 O16 9.4(19) . . . .
K4 O17 C19 O16 174.1(8) 5_765 . . .
K4 O17 C19 C20 -176.4(7) . . . .
K4 O17 C19 C20 -11.7(12) 5_765 . . .
Zn3 O16 C19 O17 6.9(14) . . . .
K4 O16 C19 O17 -114.5(10) 2_755 . . .
Zn3 O16 C19 C20 -167.7(5) . . . .
K4 O16 C19 C20 70.9(8) 2_755 . . .
C23 O18 C20 C21 6.6(10) . . . .
K4 O18 C20 C21 -178.6(6) 5_765 . . .
C23 O18 C20 C19 -178.1(8) . . . .
K4 O18 C20 C19 -3.3(11) 5_765 . . .
O17 C19 C20 C21 -175.3(10) . . . .
O16 C19 C20 C21 -0.3(15) . . . .
O17 C19 C20 O18 10.8(13) . . . .
O16 C19 C20 O18 -174.2(7) . . . .
O18 C20 C21 C22 -3.3(11) . . . .
C19 C20 C21 C22 -177.6(10) . . . .
C20 C21 C22 C23 -1.1(12) . . . .
C20 O18 C23 C22 -7.2(10) . . . .
K4 O18 C23 C22 177.3(6) 5_765 . . .
C20 O18 C23 C24 179.2(7) . . . .
K4 O18 C23 C24 3.8(11) 5_765 . . .
C21 C22 C23 O18 5.2(12) . . . .
C21 C22 C23 C24 177.1(10) . . . .
K4 O19 C24 O20 170.9(7) 5_765 . . .
K1 O19 C24 O20 -59.5(12) 5_666 . . .
K4 O19 C24 C23 -10.2(13) 5_765 . . .
K1 O19 C24 C23 119.4(8) 5_666 . . .
Zn1 O20 C24 O19 -9.0(13) 5_666 . . .
Zn1 O20 C24 C23 172.1(6) 5_666 . . .
O18 C23 C24 O19 3.7(14) . . . .
C22 C23 C24 O19 -167.8(11) . . . .
O18 C23 C24 O20 -177.3(8) . . . .
C22 C23 C24 O20 11.3(17) . . . .
